data_4073044
loop_
_publ_author_name
'McGuinness, David S.'
'Rucklidge, Adam J.'
'Tooze, Robert P.'
'Slawin, Alexandra M. Z.'

_publ_section_title
;
 Cocatalyst Influence in Selective Oligomerization:&#x00A0; Effect on
 Activity, Catalyst Stability, and 1-Hexene/1-Octene Selectivity in the
 Ethylene Trimerization and Tetramerization Reaction
;
_journal_issue 10
_journal_name_full Organometallics
_journal_page_first 2561
_journal_paper_doi 10.1021/om070029c
_journal_volume 26
_journal_year 2007
_chemical_formula_moiety 'C43 H13 Al F30 O4'
_chemical_formula_sum 'C43 H13 Al F30 O4'
_chemical_formula_weight 1190.51
_chemical_name_systematic
; 
 ? 
;
_space_group_IT_number 14
_symmetry_cell_setting monoclinic
_symmetry_space_group_name_Hall '-P 2yn'
_symmetry_space_group_name_H-M 'P 1 21/n 1'
_atom_sites_solution_hydrogens geom
_atom_sites_solution_primary direct
_atom_sites_solution_secondary difmap
_audit_creation_method SHELXL-97
_cell_angle_alpha 90.00
_cell_angle_beta 92.971(3)
_cell_angle_gamma 90.00
_cell_formula_units_Z 8
_cell_length_a 10.7382(6)
_cell_length_b 46.564(3)
_cell_length_c 17.1024(9)
_cell_measurement_reflns_used 23875
_cell_measurement_temperature 93(2)
_cell_measurement_theta_max 25.98
_cell_measurement_theta_min 1.42
_cell_volume 8539.9(9)
_computing_cell_refinement 'CrystalClear (Rigaku Corp., 2004)'
_computing_data_collection 'CrystalClear (Rigaku Corp., 2004)'
_computing_data_reduction 'CrystalClear (Rigaku Corp., 2004)'
_computing_molecular_graphics 'Bruker SHELXTL'
_computing_publication_material 'Bruker SHELXTL'
_computing_structure_refinement 'SHELXL-97 (Sheldrick, 1997)'
_computing_structure_solution 'SHELXS-97 (Sheldrick, 1990)'
_diffrn_ambient_temperature 93(2)
_diffrn_detector_area_resol_mean 0.83
_diffrn_measured_fraction_theta_full 0.894
_diffrn_measured_fraction_theta_max 0.894
_diffrn_measurement_device_type CCD
_diffrn_measurement_method dtprofit.ref
_diffrn_radiation_monochromator confocal
_diffrn_radiation_source 'rotating anode'
_diffrn_radiation_type MoK\a
_diffrn_radiation_wavelength 0.71073
_diffrn_reflns_av_R_equivalents 0.0577
_diffrn_reflns_av_sigmaI/netI 0.0406
_diffrn_reflns_limit_h_max 8
_diffrn_reflns_limit_h_min -12
_diffrn_reflns_limit_k_max 54
_diffrn_reflns_limit_k_min -54
_diffrn_reflns_limit_l_max 20
_diffrn_reflns_limit_l_min -14
_diffrn_reflns_number 55419
_diffrn_reflns_theta_full 25.35
_diffrn_reflns_theta_max 25.35
_diffrn_reflns_theta_min 2.23
_exptl_absorpt_coefficient_mu 0.225
_exptl_absorpt_correction_T_max 1.0000
_exptl_absorpt_correction_T_min 0.8608
_exptl_absorpt_correction_type multi-scan
_exptl_crystal_colour colourless
_exptl_crystal_density_diffrn 1.852
_exptl_crystal_density_method 'not measured'
_exptl_crystal_description platelet
_exptl_crystal_F_000 4688
_exptl_crystal_size_max 0.100
_exptl_crystal_size_mid 0.100
_exptl_crystal_size_min 0.020
_refine_diff_density_max 0.623
_refine_diff_density_min -0.478
_refine_diff_density_rms 0.088
_refine_ls_extinction_method none
_refine_ls_goodness_of_fit_ref 1.174
_refine_ls_hydrogen_treatment constr
_refine_ls_matrix_type full
_refine_ls_number_parameters 1406
_refine_ls_number_reflns 13975
_refine_ls_number_restraints 0
_refine_ls_restrained_S_all 1.174
_refine_ls_R_factor_all 0.1081
_refine_ls_R_factor_gt 0.0913
_refine_ls_shift/su_max 0.003
_refine_ls_shift/su_mean 0.000
_refine_ls_structure_factor_coef Fsqd
_refine_ls_weighting_details 'calc w=1/[\s^2^(Fo^2^)+(0.0225P)^2^+57.5180P] where P=(Fo^2^+2Fc^2^)/3'
_refine_ls_weighting_scheme calc
_refine_ls_wR_factor_gt 0.1778
_refine_ls_wR_factor_ref 0.1856
_reflns_number_gt 11680
_reflns_number_total 13975
_reflns_threshold_expression >2sigma(I)
_cod_data_source_file om070029csi20070111_112955.cif
_cod_data_source_block 5
_cod_depositor_comments
;
The following automatic conversions were performed:

'_symmetry_cell_setting' value 'Monoclinic' changed to 'monoclinic'
according to /home/saulius/struct/CIF-dictionaries/cif_core.dic
dictionary named 'cif_core.dic' version 2.4.1 from 2010-06-29.

Automatic conversion script
Id: cif_fix_values 1715 2011-07-08 13:25:40Z adriana 
;
_cod_original_cell_volume 8540.0(8)
_cod_original_sg_symbol_H-M P2(1)/n
_cod_database_code 4073044

loop_
_symmetry_equiv_pos_as_xyz
'x, y, z'
'-x+1/2, y+1/2, -z+1/2'
'-x, -y, -z'
'x-1/2, -y-1/2, z-1/2'

loop_
_atom_site_label
_atom_site_type_symbol
_atom_site_fract_x
_atom_site_fract_y
_atom_site_fract_z
_atom_site_U_iso_or_equiv
_atom_site_adp_type
_atom_site_occupancy
_atom_site_symmetry_multiplicity
_atom_site_calc_flag
_atom_site_refinement_flags
Al1 Al 0.43471(17) 0.19682(4) 0.74168(10) 0.0207(4) Uani 1 1 d .
O1 O 0.4209(5) 0.22741(10) 0.7927(3) 0.0452(13) Uani 1 1 d .
C1 C 0.4550(7) 0.24758(15) 0.8487(4) 0.0394(18) Uani 1 1 d .
H1A H 0.5331 0.2570 0.8321 0.047 Uiso 1 1 calc R
C2 C 0.3532(7) 0.27070(14) 0.8487(4) 0.0395(18) Uani 1 1 d .
F3 F 0.4719(6) 0.30210(10) 0.7736(3) 0.0687(15) Uani 1 1 d .
C3 C 0.3646(9) 0.29635(18) 0.8073(5) 0.054(2) Uani 1 1 d .
F4 F 0.2824(7) 0.34010(11) 0.7576(3) 0.095(2) Uani 1 1 d .
C4 C 0.2672(11) 0.31640(17) 0.8007(5) 0.061(3) Uani 1 1 d .
F5 F 0.0632(6) 0.32936(13) 0.8251(4) 0.093(2) Uani 1 1 d .
C5 C 0.1562(10) 0.3102(2) 0.8335(6) 0.061(3) Uani 1 1 d .
F6 F 0.0335(5) 0.27982(12) 0.9064(3) 0.0692(16) Uani 1 1 d .
C6 C 0.1423(9) 0.2857(2) 0.8726(5) 0.059(2) Uani 1 1 d .
F7 F 0.2199(4) 0.24175(9) 0.9196(2) 0.0430(10) Uani 1 1 d .
C7 C 0.2401(7) 0.26629(15) 0.8801(4) 0.0380(18) Uani 1 1 d .
C8 C 0.4828(6) 0.23515(15) 0.9303(4) 0.0338(16) Uani 1 1 d .
F9 F 0.5983(4) 0.27702(10) 0.9623(3) 0.0575(13) Uani 1 1 d .
C9 C 0.5553(7) 0.25081(16) 0.9840(5) 0.0418(19) Uani 1 1 d .
F10 F 0.6608(4) 0.25749(12) 1.1068(3) 0.0709(17) Uani 1 1 d .
C10 C 0.5883(7) 0.24123(19) 1.0579(5) 0.045(2) Uani 1 1 d .
F11 F 0.5810(4) 0.20511(13) 1.1537(3) 0.0666(16) Uani 1 1 d .
C11 C 0.5483(7) 0.2150(2) 1.0822(4) 0.046(2) Uani 1 1 d .
F12 F 0.4390(4) 0.17181(10) 1.0518(3) 0.0485(11) Uani 1 1 d .
C12 C 0.4755(6) 0.19794(16) 1.0305(4) 0.0367(17) Uani 1 1 d .
F13 F 0.3753(4) 0.19066(8) 0.9099(2) 0.0366(9) Uani 1 1 d .
C13 C 0.4453(6) 0.20842(15) 0.9560(4) 0.0303(15) Uani 1 1 d .
O14 O 0.5585(4) 0.17421(9) 0.7598(2) 0.0268(10) Uani 1 1 d .
C14 C 0.5824(6) 0.15255(13) 0.8151(4) 0.0254(14) Uani 1 1 d .
H14A H 0.5004 0.1457 0.8332 0.030 Uiso 1 1 calc R
C15 C 0.6602(5) 0.16318(13) 0.8869(4) 0.0223(13) Uani 1 1 d .
F16 F 0.7461(4) 0.20470(8) 0.8271(2) 0.0345(9) Uani 1 1 d .
C16 C 0.7348(5) 0.18746(13) 0.8897(4) 0.0252(14) Uani 1 1 d .
F17 F 0.8676(4) 0.22022(8) 0.9589(2) 0.0386(10) Uani 1 1 d .
C17 C 0.7984(6) 0.19608(13) 0.9574(4) 0.0293(15) Uani 1 1 d .
F18 F 0.8529(4) 0.18878(9) 1.0926(2) 0.0383(10) Uani 1 1 d .
C18 C 0.7922(6) 0.18018(14) 1.0254(4) 0.0282(15) Uani 1 1 d .
F19 F 0.7098(4) 0.14045(8) 1.0905(2) 0.0373(9) Uani 1 1 d .
C19 C 0.7204(6) 0.15561(14) 1.0245(4) 0.0279(15) Uani 1 1 d .
F20 F 0.5873(3) 0.12357(8) 0.9572(2) 0.0316(9) Uani 1 1 d .
C20 C 0.6575(6) 0.14751(12) 0.9567(4) 0.0241(14) Uani 1 1 d .
C21 C 0.6467(6) 0.12712(13) 0.7779(3) 0.0238(13) Uani 1 1 d .
F22 F 0.5007(4) 0.09375(8) 0.8244(2) 0.0373(9) Uani 1 1 d .
C22 C 0.6047(6) 0.09924(14) 0.7857(4) 0.0283(14) Uani 1 1 d .
F23 F 0.6220(4) 0.04909(8) 0.7648(3) 0.0495(11) Uani 1 1 d .
C23 C 0.6657(7) 0.07582(14) 0.7556(4) 0.0355(16) Uani 1 1 d .
F24 F 0.8267(4) 0.05812(9) 0.6797(3) 0.0538(12) Uani 1 1 d .
C24 C 0.7681(7) 0.08038(15) 0.7123(4) 0.0358(17) Uani 1 1 d .
F25 F 0.9114(3) 0.11242(9) 0.6586(2) 0.0422(10) Uani 1 1 d .
C25 C 0.8110(6) 0.10765(16) 0.7016(4) 0.0333(16) Uani 1 1 d .
F26 F 0.8011(3) 0.15710(8) 0.7261(2) 0.0299(8) Uani 1 1 d .
C26 C 0.7522(6) 0.13073(13) 0.7355(4) 0.0259(14) Uani 1 1 d .
O27 O 0.2959(4) 0.17952(9) 0.7285(3) 0.0281(10) Uani 1 1 d .
C27 C 0.1841(5) 0.17725(13) 0.7662(3) 0.0212(13) Uani 1 1 d .
H27A H 0.1899 0.1889 0.8153 0.025 Uiso 1 1 calc R
C28 C 0.0781(5) 0.18880(12) 0.7122(3) 0.0203(13) Uani 1 1 d .
F29 F 0.1107(3) 0.15332(7) 0.6168(2) 0.0266(8) Uani 1 1 d .
C29 C 0.0463(5) 0.17652(12) 0.6399(4) 0.0216(13) Uani 1 1 d .
F30 F -0.0747(3) 0.17453(8) 0.5202(2) 0.0337(9) Uani 1 1 d .
C30 C -0.0466(6) 0.18697(13) 0.5900(4) 0.0248(14) Uani 1 1 d .
F31 F -0.2020(3) 0.22141(8) 0.5621(2) 0.0355(9) Uani 1 1 d .
C31 C -0.1128(6) 0.21075(14) 0.6122(4) 0.0260(14) Uani 1 1 d .
F32 F -0.1505(4) 0.24702(8) 0.7031(2) 0.0387(10) Uani 1 1 d .
C32 C -0.0864(6) 0.22346(12) 0.6842(4) 0.0254(14) Uani 1 1 d .
F33 F 0.0311(3) 0.22561(8) 0.8023(2) 0.0321(9) Uani 1 1 d .
C33 C 0.0067(6) 0.21254(13) 0.7327(3) 0.0215(13) Uani 1 1 d .
C34 C 0.1555(5) 0.14597(13) 0.7865(3) 0.0227(13) Uani 1 1 d .
F35 F -0.0005(3) 0.16325(7) 0.8663(2) 0.0281(8) Uani 1 1 d .
C35 C 0.0578(5) 0.14069(13) 0.8346(3) 0.0199(13) Uani 1 1 d .
F36 F -0.0831(3) 0.10971(8) 0.8960(2) 0.0317(9) Uani 1 1 d .
C36 C 0.0146(5) 0.11363(14) 0.8502(4) 0.0245(14) Uani 1 1 d .
F37 F 0.0274(4) 0.06345(8) 0.8280(2) 0.0354(9) Uani 1 1 d .
C37 C 0.0696(6) 0.09021(13) 0.8163(4) 0.0269(14) Uani 1 1 d .
F38 F 0.2224(4) 0.07162(8) 0.7370(2) 0.0353(9) Uani 1 1 d .
C38 C 0.1702(6) 0.09458(13) 0.7703(3) 0.0240(14) Uani 1 1 d .
F39 F 0.3075(3) 0.12373(8) 0.7087(2) 0.0312(9) Uani 1 1 d .
C39 C 0.2120(6) 0.12177(13) 0.7550(3) 0.0237(13) Uani 1 1 d .
O40 O 0.4717(4) 0.21001(9) 0.6436(2) 0.0254(10) Uani 1 1 d .
C40 C 0.4458(6) 0.23954(14) 0.6191(4) 0.0329(16) Uani 1 1 d .
H40A H 0.3822 0.2479 0.6522 0.039 Uiso 1 1 calc R
H40B H 0.4119 0.2397 0.5641 0.039 Uiso 1 1 calc R
C41 C 0.5625(7) 0.25746(15) 0.6258(6) 0.050(2) Uani 1 1 d .
H41A H 0.5432 0.2771 0.6089 0.075 Uiso 1 1 calc R
H41B H 0.6251 0.2493 0.5927 0.075 Uiso 1 1 calc R
H41C H 0.5950 0.2577 0.6804 0.075 Uiso 1 1 calc R
C42 C 0.5086(6) 0.19057(14) 0.5806(4) 0.0306(15) Uani 1 1 d .
H42A H 0.5580 0.1745 0.6038 0.037 Uiso 1 1 calc R
H42B H 0.5621 0.2011 0.5449 0.037 Uiso 1 1 calc R
C43 C 0.3970(7) 0.17886(16) 0.5347(4) 0.0385(17) Uani 1 1 d .
H43A H 0.4246 0.1661 0.4934 0.058 Uiso 1 1 calc R
H43B H 0.3486 0.1948 0.5110 0.058 Uiso 1 1 calc R
H43C H 0.3448 0.1681 0.5697 0.058 Uiso 1 1 calc R
Al51 Al 0.81894(16) 0.06125(4) 0.25602(10) 0.0195(4) Uani 1 1 d .
O51 O 0.7781(4) 0.06330(9) 0.3515(2) 0.0283(10) Uani 1 1 d .
C51 C 0.7778(6) 0.08494(13) 0.4065(4) 0.0260(14) Uani 1 1 d .
H51A H 0.7492 0.1029 0.3791 0.031 Uiso 1 1 calc R
C52 C 0.9075(5) 0.09073(13) 0.4450(3) 0.0232(13) Uani 1 1 d .
F53 F 0.9178(4) 0.13606(8) 0.3826(2) 0.0368(9) Uani 1 1 d .
C53 C 0.9701(6) 0.11601(14) 0.4301(3) 0.0268(14) Uani 1 1 d .
F54 F 1.1453(4) 0.14674(9) 0.4477(2) 0.0413(10) Uani 1 1 d .
C54 C 1.0882(6) 0.12202(14) 0.4629(4) 0.0292(15) Uani 1 1 d .
F55 F 1.2581(3) 0.10801(9) 0.5472(2) 0.0407(10) Uani 1 1 d .
C55 C 1.1462(6) 0.10219(15) 0.5128(4) 0.0289(15) Uani 1 1 d .
F56 F 1.1453(4) 0.05708(9) 0.5749(2) 0.0438(10) Uani 1 1 d .
C56 C 1.0879(6) 0.07667(15) 0.5275(4) 0.0320(16) Uani 1 1 d .
F57 F 0.9157(4) 0.04606(8) 0.5111(2) 0.0385(10) Uani 1 1 d .
C57 C 0.9708(6) 0.07124(14) 0.4944(4) 0.0279(15) Uani 1 1 d .
C58 C 0.6851(6) 0.07837(14) 0.4707(3) 0.0267(14) Uani 1 1 d .
F59 F 0.6786(3) 0.12821(8) 0.4963(2) 0.0339(9) Uani 1 1 d .
C59 C 0.6394(6) 0.10128(15) 0.5111(4) 0.0296(15) Uani 1 1 d .
F60 F 0.5120(3) 0.12097(8) 0.6063(2) 0.0356(9) Uani 1 1 d .
C60 C 0.5536(6) 0.09803(15) 0.5684(4) 0.0296(15) Uani 1 1 d .
F61 F 0.4279(3) 0.06727(8) 0.6405(2) 0.0352(9) Uani 1 1 d .
C61 C 0.5103(6) 0.07097(15) 0.5848(4) 0.0295(15) Uani 1 1 d .
F62 F 0.5151(4) 0.02119(9) 0.5636(2) 0.0435(10) Uani 1 1 d .
C62 C 0.5542(6) 0.04746(14) 0.5460(4) 0.0310(15) Uani 1 1 d .
F63 F 0.6795(4) 0.02747(8) 0.4547(2) 0.0416(10) Uani 1 1 d .
C63 C 0.6416(6) 0.05156(15) 0.4889(4) 0.0315(15) Uani 1 1 d .
O64 O 0.9419(4) 0.08371(9) 0.2367(2) 0.0244(9) Uani 1 1 d .
C64 C 0.9610(5) 0.09740(13) 0.1653(3) 0.0212(13) Uani 1 1 d .
H64A H 0.8818 0.1075 0.1488 0.025 Uiso 1 1 calc R
C65 C 1.0640(5) 0.12013(13) 0.1738(3) 0.0214(13) Uani 1 1 d .
F66 F 0.9986(3) 0.13654(8) 0.0472(2) 0.0299(8) Uani 1 1 d .
C66 C 1.0740(6) 0.13966(13) 0.1127(4) 0.0242(14) Uani 1 1 d .
F67 F 1.1612(4) 0.18039(8) 0.0534(2) 0.0356(9) Uani 1 1 d .
C67 C 1.1566(6) 0.16222(13) 0.1153(4) 0.0244(14) Uani 1 1 d .
F68 F 1.3110(4) 0.18904(8) 0.1863(2) 0.0418(10) Uani 1 1 d .
C68 C 1.2328(6) 0.16649(14) 0.1812(4) 0.0315(16) Uani 1 1 d .
F69 F 1.3039(4) 0.15082(9) 0.3070(2) 0.0399(10) Uani 1 1 d .
C69 C 1.2279(6) 0.14729(14) 0.2430(4) 0.0305(16) Uani 1 1 d .
F70 F 1.1498(3) 0.10631(8) 0.2995(2) 0.0305(8) Uani 1 1 d .
C70 C 1.1452(6) 0.12433(14) 0.2383(4) 0.0268(14) Uani 1 1 d .
C71 C 0.9879(6) 0.07575(12) 0.1017(4) 0.0230(14) Uani 1 1 d .
F72 F 0.7977(3) 0.08637(8) 0.0305(2) 0.0331(9) Uani 1 1 d .
C72 C 0.9034(6) 0.07084(14) 0.0387(4) 0.0303(16) Uani 1 1 d .
F73 F 0.8381(5) 0.04589(9) -0.0768(2) 0.0527(13) Uani 1 1 d .
C73 C 0.9225(7) 0.05053(15) -0.0178(4) 0.0360(17) Uani 1 1 d .
F74 F 1.0525(5) 0.01502(8) -0.0689(3) 0.0577(14) Uani 1 1 d .
C74 C 1.0321(8) 0.03477(14) -0.0135(4) 0.043(2) Uani 1 1 d .
F75 F 1.2211(4) 0.02245(9) 0.0540(3) 0.0553(13) Uani 1 1 d .
C75 C 1.1171(7) 0.03867(14) 0.0485(5) 0.0377(18) Uani 1 1 d .
F76 F 1.1807(3) 0.06237(8) 0.1645(2) 0.0369(10) Uani 1 1 d .
C76 C 1.0953(6) 0.05885(14) 0.1053(4) 0.0321(16) Uani 1 1 d .
O77 O 0.7018(4) 0.06133(9) 0.1841(2) 0.0216(9) Uani 1 1 d .
C77 C 0.5874(5) 0.07535(12) 0.1737(3) 0.0203(13) Uani 1 1 d .
H77A H 0.6034 0.0965 0.1780 0.024 Uiso 1 1 calc R
C78 C 0.4999(5) 0.06719(13) 0.2372(3) 0.0212(13) Uani 1 1 d .
F79 F 0.5304(3) 0.11220(8) 0.2993(2) 0.0344(9) Uani 1 1 d .
C79 C 0.4772(6) 0.08603(14) 0.2975(4) 0.0262(14) Uani 1 1 d .
F80 F 0.3783(4) 0.09833(9) 0.4140(2) 0.0410(10) Uani 1 1 d .
C80 C 0.3990(6) 0.07923(15) 0.3562(4) 0.0306(15) Uani 1 1 d .
F81 F 0.2691(4) 0.04557(10) 0.4158(2) 0.0492(12) Uani 1 1 d .
C81 C 0.3445(6) 0.05259(16) 0.3585(4) 0.0336(16) Uani 1 1 d .
F82 F 0.3114(4) 0.00709(9) 0.3006(3) 0.0474(11) Uani 1 1 d .
C82 C 0.3667(6) 0.03306(14) 0.2997(4) 0.0297(15) Uani 1 1 d .
F83 F 0.4622(3) 0.02076(7) 0.1854(2) 0.0316(9) Uani 1 1 d .
C83 C 0.4436(6) 0.04047(13) 0.2410(4) 0.0248(14) Uani 1 1 d .
C84 C 0.5244(5) 0.06966(12) 0.0937(3) 0.0212(13) Uani 1 1 d .
F85 F 0.3895(3) 0.10851(8) 0.1167(2) 0.0316(9) Uani 1 1 d .
C85 C 0.4224(6) 0.08688(13) 0.0698(4) 0.0246(14) Uani 1 1 d .
F86 F 0.2559(4) 0.10012(9) -0.0192(2) 0.0398(10) Uani 1 1 d .
C86 C 0.3535(6) 0.08294(14) 0.0002(4) 0.0271(14) Uani 1 1 d .
F87 F 0.3150(4) 0.05590(9) -0.1150(2) 0.0415(10) Uani 1 1 d .
C87 C 0.3849(6) 0.06067(15) -0.0489(4) 0.0303(15) Uani 1 1 d .
F88 F 0.5161(4) 0.02217(8) -0.0763(2) 0.0396(10) Uani 1 1 d .
C88 C 0.4844(6) 0.04370(13) -0.0289(4) 0.0279(15) Uani 1 1 d .
F89 F 0.6487(3) 0.02986(7) 0.05699(19) 0.0275(8) Uani 1 1 d .
C89 C 0.5540(6) 0.04807(13) 0.0419(4) 0.0239(14) Uani 1 1 d .
O90 O 0.8776(4) 0.02413(9) 0.2469(2) 0.0268(10) Uani 1 1 d .
C90 C 0.7936(6) 0.00006(13) 0.2231(4) 0.0304(15) Uani 1 1 d .
H90A H 0.8440 -0.0173 0.2135 0.037 Uiso 1 1 calc R
H90B H 0.7466 0.0051 0.1737 0.037 Uiso 1 1 calc R
C91 C 0.7026(6) -0.00643(14) 0.2858(4) 0.0329(16) Uani 1 1 d .
H91A H 0.6480 -0.0223 0.2685 0.049 Uiso 1 1 calc R
H91B H 0.6521 0.0107 0.2950 0.049 Uiso 1 1 calc R
H91C H 0.7490 -0.0118 0.3345 0.049 Uiso 1 1 calc R
C92 C 1.0054(6) 0.01666(15) 0.2756(5) 0.0394(18) Uani 1 1 d .
H92A H 1.0551 0.0345 0.2824 0.047 Uiso 1 1 calc R
H92B H 1.0447 0.0046 0.2360 0.047 Uiso 1 1 calc R
C93 C 1.0072(7) 0.00075(16) 0.3518(5) 0.0419(18) Uani 1 1 d .
H93A H 1.0934 -0.0039 0.3686 0.063 Uiso 1 1 calc R
H93B H 0.9588 -0.0170 0.3452 0.063 Uiso 1 1 calc R
H93C H 0.9704 0.0128 0.3916 0.063 Uiso 1 1 calc R

loop_
_atom_site_aniso_label
_atom_site_aniso_U_11
_atom_site_aniso_U_22
_atom_site_aniso_U_33
_atom_site_aniso_U_23
_atom_site_aniso_U_13
_atom_site_aniso_U_12
Al1 0.0187(9) 0.0240(9) 0.0196(9) 0.0024(7) 0.0014(8) 0.0001(7)
O1 0.074(4) 0.032(3) 0.031(3) -0.009(2) 0.011(3) 0.003(2)
C1 0.043(4) 0.037(4) 0.039(4) -0.010(3) 0.007(4) -0.005(3)
C2 0.051(5) 0.027(4) 0.039(4) -0.015(3) -0.009(4) -0.003(3)
F3 0.096(4) 0.051(3) 0.059(3) 0.003(2) 0.000(3) -0.021(3)
C3 0.075(6) 0.049(5) 0.035(4) -0.013(4) -0.010(5) -0.014(5)
F4 0.176(7) 0.041(3) 0.063(4) 0.003(3) -0.049(4) 0.002(3)
C4 0.097(8) 0.032(4) 0.049(5) -0.007(4) -0.050(6) 0.004(5)
F5 0.118(5) 0.080(4) 0.078(4) -0.025(3) -0.037(4) 0.059(4)
C5 0.075(7) 0.048(5) 0.055(6) -0.020(4) -0.034(5) 0.022(5)
F6 0.055(3) 0.101(4) 0.050(3) -0.033(3) -0.011(3) 0.034(3)
C6 0.065(6) 0.064(6) 0.046(5) -0.024(5) -0.017(5) 0.017(5)
F7 0.038(2) 0.048(3) 0.042(2) -0.010(2) 0.002(2) 0.0064(19)
C7 0.041(4) 0.040(4) 0.031(4) -0.017(3) -0.017(4) 0.009(3)
C8 0.024(4) 0.040(4) 0.037(4) -0.017(3) -0.004(3) 0.005(3)
F9 0.040(3) 0.049(3) 0.083(4) -0.029(3) 0.003(3) -0.003(2)
C9 0.025(4) 0.042(4) 0.058(5) -0.019(4) 0.000(4) 0.007(3)
F10 0.025(2) 0.110(4) 0.076(4) -0.066(3) -0.016(2) 0.017(2)
C10 0.020(4) 0.067(6) 0.047(5) -0.032(4) -0.009(4) 0.014(4)
F11 0.046(3) 0.125(5) 0.028(2) -0.012(3) -0.011(2) 0.034(3)
C11 0.027(4) 0.084(6) 0.024(4) -0.020(4) -0.007(3) 0.028(4)
F12 0.039(2) 0.063(3) 0.045(3) 0.009(2) 0.011(2) 0.016(2)
C12 0.023(4) 0.054(5) 0.033(4) -0.006(3) 0.002(3) 0.016(3)
F13 0.035(2) 0.040(2) 0.033(2) -0.0057(18) -0.0073(19) 0.0009(18)
C13 0.018(3) 0.047(4) 0.025(3) -0.015(3) -0.010(3) 0.009(3)
O14 0.018(2) 0.038(2) 0.025(2) 0.0093(19) -0.0007(19) 0.0059(18)
C14 0.017(3) 0.030(3) 0.029(3) 0.010(3) 0.004(3) 0.000(3)
C15 0.013(3) 0.029(3) 0.024(3) 0.000(3) -0.006(3) 0.004(2)
F16 0.038(2) 0.033(2) 0.033(2) 0.0076(16) 0.0069(18) -0.0085(17)
C16 0.016(3) 0.030(3) 0.029(3) 0.004(3) 0.004(3) 0.004(3)
F17 0.040(2) 0.039(2) 0.037(2) -0.0077(18) 0.0018(19) -0.0124(18)
C17 0.022(3) 0.028(3) 0.039(4) -0.006(3) 0.003(3) 0.002(3)
F18 0.037(2) 0.048(2) 0.029(2) -0.0098(18) -0.0048(19) 0.0034(19)
C18 0.022(3) 0.035(4) 0.027(3) -0.008(3) -0.004(3) 0.008(3)
F19 0.047(2) 0.041(2) 0.024(2) 0.0068(17) -0.0010(19) 0.0053(19)
C19 0.026(3) 0.033(3) 0.025(3) 0.001(3) 0.000(3) 0.010(3)
F20 0.036(2) 0.035(2) 0.0240(19) 0.0072(16) -0.0019(17) -0.0088(17)
C20 0.027(3) 0.023(3) 0.023(3) 0.000(2) 0.006(3) 0.005(3)
C21 0.018(3) 0.035(3) 0.019(3) 0.007(3) -0.004(3) 0.001(3)
F22 0.033(2) 0.042(2) 0.036(2) 0.0091(18) 0.0032(19) -0.0136(17)
C22 0.025(3) 0.040(4) 0.019(3) 0.003(3) -0.008(3) -0.002(3)
F23 0.068(3) 0.032(2) 0.048(3) 0.0008(19) -0.009(2) -0.008(2)
C23 0.047(4) 0.028(4) 0.030(4) 0.001(3) -0.011(4) -0.001(3)
F24 0.058(3) 0.050(3) 0.052(3) -0.021(2) -0.008(2) 0.016(2)
C24 0.043(4) 0.039(4) 0.023(3) -0.009(3) -0.012(3) 0.009(3)
F25 0.024(2) 0.063(3) 0.040(2) -0.013(2) 0.0074(19) 0.0066(19)
C25 0.020(3) 0.056(5) 0.023(3) -0.010(3) -0.003(3) 0.004(3)
F26 0.0237(19) 0.036(2) 0.030(2) 0.0027(16) 0.0057(17) -0.0043(16)
C26 0.021(3) 0.032(3) 0.023(3) -0.001(3) -0.007(3) -0.002(3)
O27 0.013(2) 0.042(3) 0.030(2) 0.002(2) 0.002(2) -0.0035(18)
C27 0.015(3) 0.030(3) 0.019(3) 0.001(2) 0.000(3) -0.001(2)
C28 0.018(3) 0.023(3) 0.020(3) 0.004(2) 0.002(3) -0.003(2)
F29 0.0239(19) 0.0308(19) 0.0248(19) -0.0022(15) -0.0015(16) 0.0041(15)
C29 0.017(3) 0.025(3) 0.023(3) 0.005(3) 0.004(3) 0.000(2)
F30 0.031(2) 0.045(2) 0.025(2) -0.0027(17) -0.0066(18) 0.0031(17)
C30 0.020(3) 0.034(3) 0.020(3) 0.002(3) 0.002(3) -0.003(3)
F31 0.030(2) 0.047(2) 0.029(2) 0.0086(17) -0.0016(18) 0.0088(18)
C31 0.016(3) 0.036(4) 0.024(3) 0.012(3) -0.008(3) 0.004(3)
F32 0.035(2) 0.037(2) 0.044(2) -0.0026(18) -0.002(2) 0.0157(18)
C32 0.020(3) 0.021(3) 0.035(4) 0.002(3) 0.002(3) 0.003(2)
F33 0.028(2) 0.037(2) 0.031(2) -0.0100(16) -0.0048(17) 0.0046(16)
C33 0.023(3) 0.027(3) 0.015(3) -0.001(2) 0.003(3) -0.004(3)
C34 0.017(3) 0.032(3) 0.019(3) 0.001(3) -0.004(3) 0.004(2)
F35 0.0229(19) 0.033(2) 0.029(2) 0.0006(16) 0.0072(16) 0.0083(15)
C35 0.018(3) 0.034(3) 0.008(3) -0.001(2) -0.001(2) 0.006(3)
F36 0.027(2) 0.039(2) 0.030(2) 0.0078(16) 0.0117(17) 0.0003(16)
C36 0.016(3) 0.036(4) 0.022(3) 0.004(3) 0.003(3) 0.002(3)
F37 0.043(2) 0.031(2) 0.032(2) 0.0067(16) 0.0029(19) -0.0036(17)
C37 0.033(4) 0.028(3) 0.020(3) 0.005(3) 0.000(3) -0.001(3)
F38 0.045(2) 0.032(2) 0.029(2) -0.0008(16) 0.0084(19) 0.0117(17)
C38 0.027(3) 0.032(3) 0.012(3) 0.000(2) -0.001(3) 0.010(3)
F39 0.0247(19) 0.042(2) 0.028(2) 0.0026(16) 0.0122(17) 0.0086(16)
C39 0.019(3) 0.036(3) 0.016(3) 0.001(3) -0.001(3) 0.004(3)
O40 0.028(2) 0.026(2) 0.022(2) 0.0050(17) 0.001(2) 0.0012(18)
C40 0.029(4) 0.032(4) 0.038(4) 0.013(3) 0.005(3) 0.005(3)
C41 0.033(4) 0.032(4) 0.087(7) 0.018(4) 0.022(4) 0.003(3)
C42 0.033(4) 0.033(4) 0.027(3) 0.001(3) 0.007(3) -0.003(3)
C43 0.036(4) 0.056(5) 0.024(3) -0.002(3) 0.003(3) -0.011(3)
Al51 0.0160(9) 0.0260(9) 0.0168(9) 0.0003(7) 0.0024(8) -0.0008(7)
O51 0.032(3) 0.036(2) 0.018(2) -0.0053(18) 0.004(2) -0.009(2)
C51 0.029(4) 0.030(3) 0.020(3) 0.002(3) 0.003(3) -0.003(3)
C52 0.017(3) 0.036(3) 0.017(3) -0.004(3) -0.002(3) -0.003(3)
F53 0.034(2) 0.038(2) 0.037(2) 0.0087(18) -0.0057(19) -0.0003(17)
C53 0.032(4) 0.037(4) 0.012(3) 0.002(3) 0.005(3) 0.007(3)
F54 0.042(2) 0.048(2) 0.035(2) -0.0072(18) 0.009(2) -0.0158(19)
C54 0.025(4) 0.036(4) 0.027(3) -0.004(3) 0.007(3) -0.007(3)
F55 0.020(2) 0.067(3) 0.035(2) -0.011(2) -0.0011(18) 0.0007(19)
C55 0.013(3) 0.052(4) 0.021(3) -0.012(3) -0.002(3) 0.000(3)
F56 0.040(2) 0.055(3) 0.035(2) 0.005(2) -0.011(2) 0.011(2)
C56 0.031(4) 0.042(4) 0.022(3) -0.004(3) -0.010(3) 0.008(3)
F57 0.041(2) 0.038(2) 0.036(2) 0.0069(18) 0.0024(19) -0.0023(18)
C57 0.031(4) 0.033(4) 0.020(3) -0.003(3) 0.012(3) -0.001(3)
C58 0.020(3) 0.046(4) 0.014(3) -0.002(3) -0.004(3) -0.008(3)
F59 0.031(2) 0.039(2) 0.032(2) 0.0036(17) 0.0049(18) -0.0030(17)
C59 0.020(3) 0.042(4) 0.027(3) -0.001(3) 0.000(3) -0.006(3)
F60 0.028(2) 0.046(2) 0.033(2) -0.0039(18) 0.0059(18) 0.0028(17)
C60 0.024(3) 0.044(4) 0.021(3) 0.003(3) -0.004(3) -0.002(3)
F61 0.028(2) 0.050(2) 0.029(2) -0.0023(17) 0.0149(17) -0.0053(17)
C61 0.017(3) 0.055(4) 0.017(3) -0.004(3) 0.010(3) -0.003(3)
F62 0.048(3) 0.045(2) 0.039(2) -0.0066(19) 0.016(2) -0.013(2)
C62 0.031(4) 0.040(4) 0.022(3) -0.004(3) -0.001(3) -0.017(3)
F63 0.047(3) 0.040(2) 0.039(2) -0.0085(18) 0.017(2) -0.0086(19)
C63 0.029(4) 0.039(4) 0.026(4) -0.009(3) -0.004(3) 0.001(3)
O64 0.018(2) 0.038(2) 0.017(2) 0.0051(18) 0.0001(18) -0.0052(18)
C64 0.015(3) 0.028(3) 0.020(3) 0.003(2) 0.002(3) -0.003(2)
C65 0.014(3) 0.028(3) 0.022(3) -0.008(2) 0.002(3) 0.000(2)
F66 0.028(2) 0.034(2) 0.027(2) 0.0071(16) -0.0009(18) 0.0004(16)
C66 0.021(3) 0.032(3) 0.020(3) 0.004(3) 0.004(3) 0.008(3)
F67 0.038(2) 0.028(2) 0.042(2) 0.0085(17) 0.0101(19) 0.0006(16)
C67 0.025(3) 0.024(3) 0.024(3) 0.003(3) 0.005(3) 0.001(3)
F68 0.038(2) 0.037(2) 0.052(3) -0.0119(19) 0.015(2) -0.0173(18)
C68 0.022(3) 0.028(3) 0.046(4) -0.010(3) 0.012(3) -0.008(3)
F69 0.028(2) 0.064(3) 0.027(2) -0.0110(19) -0.0041(19) -0.0155(19)
C69 0.022(3) 0.040(4) 0.029(4) -0.006(3) 0.008(3) 0.002(3)
F70 0.0215(19) 0.048(2) 0.0212(18) 0.0055(16) -0.0038(16) -0.0087(16)
C70 0.022(3) 0.035(4) 0.024(3) 0.004(3) 0.003(3) 0.002(3)
C71 0.023(3) 0.024(3) 0.022(3) 0.007(2) 0.003(3) -0.005(3)
F72 0.026(2) 0.048(2) 0.025(2) 0.0040(17) -0.0041(17) -0.0086(17)
C72 0.036(4) 0.029(3) 0.027(4) 0.001(3) 0.013(3) -0.008(3)
F73 0.072(3) 0.054(3) 0.033(2) -0.009(2) 0.007(2) -0.036(2)
C73 0.050(5) 0.037(4) 0.022(3) 0.006(3) 0.008(4) -0.017(3)
F74 0.102(4) 0.027(2) 0.047(3) -0.0076(19) 0.040(3) -0.014(2)
C74 0.072(6) 0.020(3) 0.040(4) -0.005(3) 0.027(4) -0.013(3)
F75 0.055(3) 0.035(2) 0.079(3) 0.015(2) 0.041(3) 0.011(2)
C75 0.044(4) 0.023(3) 0.049(5) 0.006(3) 0.025(4) 0.000(3)
F76 0.022(2) 0.039(2) 0.050(3) 0.0098(19) 0.006(2) 0.0053(16)
C76 0.025(4) 0.031(4) 0.042(4) 0.004(3) 0.009(4) -0.009(3)
O77 0.015(2) 0.032(2) 0.017(2) 0.0011(17) 0.0000(18) 0.0012(17)
C77 0.012(3) 0.023(3) 0.025(3) -0.004(2) -0.007(3) 0.001(2)
C78 0.015(3) 0.031(3) 0.017(3) 0.000(2) -0.003(3) 0.003(2)
F79 0.030(2) 0.039(2) 0.034(2) -0.0161(17) 0.0012(18) -0.0013(17)
C79 0.018(3) 0.035(4) 0.025(3) -0.008(3) -0.003(3) 0.003(3)
F80 0.034(2) 0.065(3) 0.024(2) -0.0157(19) 0.0045(18) 0.012(2)
C80 0.022(3) 0.051(4) 0.019(3) -0.012(3) 0.000(3) 0.013(3)
F81 0.040(2) 0.080(3) 0.029(2) 0.006(2) 0.022(2) 0.004(2)
C81 0.020(3) 0.056(5) 0.026(3) 0.010(3) 0.009(3) 0.003(3)
F82 0.047(3) 0.047(3) 0.051(3) 0.005(2) 0.025(2) -0.009(2)
C82 0.026(4) 0.033(4) 0.030(4) 0.003(3) 0.006(3) 0.000(3)
F83 0.038(2) 0.031(2) 0.0265(19) -0.0043(16) 0.0103(18) -0.0080(16)
C83 0.024(3) 0.031(3) 0.019(3) -0.001(3) 0.004(3) 0.002(3)
C84 0.018(3) 0.026(3) 0.020(3) 0.004(2) 0.001(3) -0.005(2)
F85 0.029(2) 0.033(2) 0.032(2) -0.0009(16) 0.0027(17) 0.0058(16)
C85 0.024(3) 0.028(3) 0.021(3) 0.004(3) 0.001(3) -0.004(3)
F86 0.027(2) 0.050(2) 0.041(2) 0.0076(19) -0.0104(19) 0.0038(18)
C86 0.025(3) 0.035(4) 0.021(3) 0.007(3) -0.004(3) -0.007(3)
F87 0.037(2) 0.061(3) 0.026(2) 0.0051(19) -0.010(2) -0.015(2)
C87 0.028(4) 0.042(4) 0.020(3) 0.003(3) -0.002(3) -0.016(3)
F88 0.047(2) 0.045(2) 0.026(2) -0.0122(18) -0.0020(19) -0.0073(19)
C88 0.035(4) 0.030(3) 0.019(3) -0.005(3) 0.007(3) -0.010(3)
F89 0.027(2) 0.036(2) 0.0198(18) -0.0040(15) -0.0020(16) 0.0033(16)
C89 0.020(3) 0.029(3) 0.023(3) 0.004(3) 0.002(3) -0.001(3)
O90 0.024(2) 0.029(2) 0.027(2) 0.0036(18) -0.002(2) 0.0046(18)
C90 0.040(4) 0.024(3) 0.028(3) 0.001(3) 0.003(3) -0.001(3)
C91 0.033(4) 0.027(3) 0.039(4) -0.002(3) 0.005(3) 0.002(3)
C92 0.023(4) 0.038(4) 0.058(5) 0.013(3) 0.006(4) 0.009(3)
C93 0.029(4) 0.047(4) 0.050(5) 0.012(4) -0.001(4) 0.007(3)

loop_
_atom_type_symbol
_atom_type_description
_atom_type_scat_dispersion_real
_atom_type_scat_dispersion_imag
_atom_type_scat_source
C C 0.0033 0.0016 'International Tables Vol C Tables 4.2.6.8 and 6.1.1.4'
H H 0.0000 0.0000 'International Tables Vol C Tables 4.2.6.8 and 6.1.1.4'
O O 0.0106 0.0060 'International Tables Vol C Tables 4.2.6.8 and 6.1.1.4'
F F 0.0171 0.0103 'International Tables Vol C Tables 4.2.6.8 and 6.1.1.4'
Al Al 0.0645 0.0514 'International Tables Vol C Tables 4.2.6.8 and 6.1.1.4'

loop_
_geom_angle_atom_site_label_1
_geom_angle_atom_site_label_2
_geom_angle_atom_site_label_3
_geom_angle
O1 Al1 O27 111.7(3)
O1 Al1 O14 121.0(3)
O27 Al1 O14 113.6(2)
O1 Al1 O40 102.6(2)
O27 Al1 O40 105.4(2)
O14 Al1 O40 99.6(2)
C1 O1 Al1 155.7(5)
O1 C1 C8 114.2(6)
O1 C1 C2 108.4(6)
C8 C1 C2 111.8(6)
O1 C1 H1A 107.4
C8 C1 H1A 107.4
C2 C1 H1A 107.4
C7 C2 C3 115.5(8)
C7 C2 C1 122.8(7)
C3 C2 C1 121.2(7)
F3 C3 C2 119.2(8)
F3 C3 C4 119.1(8)
C2 C3 C4 121.7(9)
F4 C4 C5 122.0(9)
F4 C4 C3 118.7(10)
C5 C4 C3 119.0(8)
C6 C5 F5 121.3(11)
C6 C5 C4 120.5(9)
F5 C5 C4 118.2(9)
C5 C6 F6 120.4(9)
C5 C6 C7 119.9(10)
F6 C6 C7 119.6(9)
F7 C7 C2 119.5(6)
F7 C7 C6 117.2(8)
C2 C7 C6 123.3(8)
C9 C8 C13 115.2(7)
C9 C8 C1 119.0(7)
C13 C8 C1 125.8(6)
F9 C9 C10 117.9(7)
F9 C9 C8 118.6(7)
C10 C9 C8 123.5(8)
F10 C10 C11 119.6(8)
F10 C10 C9 120.2(8)
C11 C10 C9 120.1(7)
F11 C11 C10 121.0(8)
F11 C11 C12 119.5(8)
C10 C11 C12 119.4(7)
F12 C12 C13 120.8(7)
F12 C12 C11 120.6(7)
C13 C12 C11 118.5(7)
F13 C13 C8 121.9(6)
F13 C13 C12 114.8(6)
C8 C13 C12 123.3(6)
C14 O14 Al1 132.9(4)
O14 C14 C21 110.5(5)
O14 C14 C15 112.5(5)
C21 C14 C15 110.2(5)
O14 C14 H14A 107.8
C21 C14 H14A 107.8
C15 C14 H14A 107.8
C16 C15 C20 115.7(6)
C16 C15 C14 125.6(6)
C20 C15 C14 118.7(5)
F16 C16 C17 115.7(6)
F16 C16 C15 122.3(6)
C17 C16 C15 122.0(6)
F17 C17 C16 120.7(6)
F17 C17 C18 118.7(6)
C16 C17 C18 120.6(6)
F18 C18 C19 120.0(6)
F18 C18 C17 120.9(6)
C19 C18 C17 119.1(6)
F19 C19 C20 120.6(6)
F19 C19 C18 120.0(6)
C20 C19 C18 119.4(6)
F20 C20 C19 118.5(5)
F20 C20 C15 118.2(6)
C19 C20 C15 123.3(6)
C22 C21 C26 116.3(6)
C22 C21 C14 122.1(5)
C26 C21 C14 121.6(5)
F22 C22 C21 120.4(6)
F22 C22 C23 116.8(6)
C21 C22 C23 122.8(6)
F23 C23 C24 120.1(6)
F23 C23 C22 120.8(7)
C24 C23 C22 119.0(6)
F24 C24 C25 119.5(7)
F24 C24 C23 120.5(7)
C25 C24 C23 120.0(6)
F25 C25 C24 120.5(6)
F25 C25 C26 119.4(6)
C24 C25 C26 120.0(6)
F26 C26 C21 120.4(5)
F26 C26 C25 117.9(6)
C21 C26 C25 121.7(6)
C27 O27 Al1 138.1(4)
O27 C27 C28 109.1(5)
O27 C27 C34 111.4(5)
C28 C27 C34 108.7(5)
O27 C27 H27A 109.2
C28 C27 H27A 109.2
C34 C27 H27A 109.2
C29 C28 C33 115.8(6)
C29 C28 C27 122.3(5)
C33 C28 C27 121.8(5)
F29 C29 C30 117.9(5)
F29 C29 C28 118.9(5)
C30 C29 C28 123.2(6)
F30 C30 C29 121.5(5)
F30 C30 C31 119.6(6)
C29 C30 C31 118.8(6)
F31 C31 C30 118.7(6)
F31 C31 C32 121.0(6)
C30 C31 C32 120.3(6)
F32 C32 C33 121.8(6)
F32 C32 C31 118.7(6)
C33 C32 C31 119.5(5)
F33 C33 C32 118.1(5)
F33 C33 C28 119.5(5)
C32 C33 C28 122.4(6)
C35 C34 C39 116.2(6)
C35 C34 C27 118.0(5)
C39 C34 C27 125.5(5)
F35 C35 C36 117.8(5)
F35 C35 C34 118.7(5)
C36 C35 C34 123.4(5)
F36 C36 C35 121.1(5)
F36 C36 C37 119.8(5)
C35 C36 C37 119.1(5)
F37 C37 C36 121.0(5)
F37 C37 C38 120.0(6)
C36 C37 C38 119.1(6)
F38 C38 C39 120.2(5)
F38 C38 C37 118.6(6)
C39 C38 C37 121.1(5)
F39 C39 C38 116.5(5)
F39 C39 C34 122.4(5)
C38 C39 C34 121.1(5)
C40 O40 C42 115.0(5)
C40 O40 Al1 121.8(4)
C42 O40 Al1 122.4(4)
O40 C40 C41 110.8(5)
O40 C40 H40A 109.5
C41 C40 H40A 109.5
O40 C40 H40B 109.5
C41 C40 H40B 109.5
H40A C40 H40B 108.1
C40 C41 H41A 109.5
C40 C41 H41B 109.5
H41A C41 H41B 109.5
C40 C41 H41C 109.5
H41A C41 H41C 109.5
H41B C41 H41C 109.5
O40 C42 C43 111.5(5)
O40 C42 H42A 109.3
C43 C42 H42A 109.3
O40 C42 H42B 109.3
C43 C42 H42B 109.3
H42A C42 H42B 108.0
C42 C43 H43A 109.5
C42 C43 H43B 109.5
H43A C43 H43B 109.5
C42 C43 H43C 109.5
H43A C43 H43C 109.5
H43B C43 H43C 109.5
O77 Al51 O51 118.0(2)
O77 Al51 O64 113.6(2)
O51 Al51 O64 112.6(2)
O77 Al51 O90 100.5(2)
O51 Al51 O90 103.7(2)
O64 Al51 O90 106.4(2)
C51 O51 Al51 134.4(4)
O51 C51 C52 112.8(5)
O51 C51 C58 111.3(5)
C52 C51 C58 109.4(5)
O51 C51 H51A 107.7
C52 C51 H51A 107.7
C58 C51 H51A 107.7
C53 C52 C57 116.1(6)
C53 C52 C51 120.5(6)
C57 C52 C51 123.3(6)
F53 C53 C52 120.7(6)
F53 C53 C54 116.7(6)
C52 C53 C54 122.5(6)
F54 C54 C55 120.0(6)
F54 C54 C53 120.9(6)
C55 C54 C53 119.1(6)
F55 C55 C56 120.2(6)
F55 C55 C54 120.0(6)
C56 C55 C54 119.8(6)
F56 C56 C55 119.8(6)
F56 C56 C57 120.2(6)
C55 C56 C57 120.0(6)
F57 C57 C56 118.3(6)
F57 C57 C52 119.3(6)
C56 C57 C52 122.4(6)
C63 C58 C59 117.1(6)
C63 C58 C51 125.3(6)
C59 C58 C51 117.5(6)
F59 C59 C58 120.2(5)
F59 C59 C60 117.3(6)
C58 C59 C60 122.5(6)
F60 C60 C61 120.4(5)
F60 C60 C59 120.4(6)
C61 C60 C59 119.2(6)
F61 C61 C62 119.6(6)
F61 C61 C60 120.3(6)
C62 C61 C60 120.1(5)
F62 C62 C61 120.1(6)
F62 C62 C63 120.8(6)
C61 C62 C63 119.1(6)
F63 C63 C58 123.2(6)
F63 C63 C62 114.8(6)
C58 C63 C62 121.9(6)
C64 O64 Al51 126.1(4)
O64 C64 C71 111.3(5)
O64 C64 C65 111.7(5)
C71 C64 C65 111.2(4)
O64 C64 H64A 107.5
C71 C64 H64A 107.5
C65 C64 H64A 107.5
C70 C65 C66 115.8(6)
C70 C65 C64 126.5(6)
C66 C65 C64 117.6(5)
F66 C66 C67 117.8(5)
F66 C66 C65 118.9(5)
C67 C66 C65 123.3(6)
F67 C67 C68 120.4(5)
F67 C67 C66 120.0(6)
C68 C67 C66 119.6(6)
F68 C68 C67 120.7(6)
F68 C68 C69 120.1(6)
C67 C68 C69 119.2(6)
F69 C69 C68 119.8(6)
F69 C69 C70 120.1(6)
C68 C69 C70 120.0(6)
F70 C70 C65 122.0(6)
F70 C70 C69 116.0(6)
C65 C70 C69 122.0(6)
C72 C71 C76 116.5(6)
C72 C71 C64 121.5(6)
C76 C71 C64 121.9(6)
F72 C72 C73 116.9(6)
F72 C72 C71 120.3(6)
C73 C72 C71 122.9(7)
F73 C73 C72 121.4(7)
F73 C73 C74 119.6(7)
C72 C73 C74 119.0(7)
F74 C74 C75 120.4(7)
F74 C74 C73 119.6(8)
C75 C74 C73 119.9(6)
F75 C75 C74 119.6(7)
F75 C75 C76 120.2(7)
C74 C75 C76 120.2(7)
F76 C76 C75 118.7(6)
F76 C76 C71 119.8(6)
C75 C76 C71 121.5(7)
C77 O77 Al51 134.5(4)
O77 C77 C84 112.4(5)
O77 C77 C78 111.4(5)
C84 C77 C78 109.7(5)
O77 C77 H77A 107.7
C84 C77 H77A 107.7
C78 C77 H77A 107.7
C79 C78 C83 116.1(5)
C79 C78 C77 120.8(5)
C83 C78 C77 123.0(5)
F79 C79 C80 117.8(5)
F79 C79 C78 119.9(5)
C80 C79 C78 122.3(6)
F80 C80 C81 119.0(6)
F80 C80 C79 120.6(6)
C81 C80 C79 120.4(6)
F81 C81 C80 121.0(6)
F81 C81 C82 120.1(6)
C80 C81 C82 118.8(6)
F82 C82 C83 121.0(6)
F82 C82 C81 119.2(6)
C83 C82 C81 119.8(6)
F83 C83 C82 117.5(6)
F83 C83 C78 119.9(5)
C82 C83 C78 122.6(6)
C89 C84 C85 115.4(6)
C89 C84 C77 126.6(5)
C85 C84 C77 117.9(5)
F85 C85 C86 117.9(6)
F85 C85 C84 118.7(5)
C86 C85 C84 123.4(6)
F86 C86 C85 120.6(6)
F86 C86 C87 120.4(6)
C85 C86 C87 119.0(6)
F87 C87 C88 120.9(6)
F87 C87 C86 119.4(6)
C88 C87 C86 119.7(6)
F88 C88 C87 120.2(6)
F88 C88 C89 119.2(6)
C87 C88 C89 120.6(6)
F89 C89 C84 122.1(6)
F89 C89 C88 116.1(5)
C84 C89 C88 121.8(6)
C92 O90 C90 117.1(5)
C92 O90 Al51 120.5(4)
C90 O90 Al51 121.7(4)
O90 C90 C91 111.2(5)
O90 C90 H90A 109.4
C91 C90 H90A 109.4
O90 C90 H90B 109.4
C91 C90 H90B 109.4
H90A C90 H90B 108.0
C90 C91 H91A 109.5
C90 C91 H91B 109.5
H91A C91 H91B 109.5
C90 C91 H91C 109.5
H91A C91 H91C 109.5
H91B C91 H91C 109.5
O90 C92 C93 112.1(5)
O90 C92 H92A 109.2
C93 C92 H92A 109.2
O90 C92 H92B 109.2
C93 C92 H92B 109.2
H92A C92 H92B 107.9
C92 C93 H93A 109.5
C92 C93 H93B 109.5
H93A C93 H93B 109.5
C92 C93 H93C 109.5
H93A C93 H93C 109.5
H93B C93 H93C 109.5

loop_
_geom_bond_atom_site_label_1
_geom_bond_atom_site_label_2
_geom_bond_distance
Al1 O1 1.681(5)
Al1 O27 1.699(4)
Al1 O14 1.712(4)
Al1 O40 1.849(4)
O1 C1 1.377(8)
C1 C8 1.526(10)
C1 C2 1.535(10)
C1 H1A 1.0000
C2 C7 1.368(11)
C2 C3 1.397(11)
F3 C3 1.342(10)
C3 C4 1.402(13)
F4 C4 1.342(10)
C4 C5 1.375(14)
F5 C5 1.342(10)
C5 C6 1.334(13)
F6 C6 1.358(11)
C6 C7 1.386(11)
F7 C7 1.351(9)
C8 C9 1.382(10)
C8 C13 1.387(10)
F9 C9 1.363(9)
C9 C10 1.370(12)
F10 C10 1.347(9)
C10 C11 1.365(12)
F11 C11 1.336(9)
C11 C12 1.398(11)
F12 C12 1.335(9)
C12 C13 1.387(10)
F13 C13 1.345(7)
O14 C14 1.396(7)
C14 C21 1.526(8)
C14 C15 1.532(9)
C14 H14A 1.0000
C15 C16 1.385(9)
C15 C20 1.401(8)
F16 C16 1.349(7)
C16 C17 1.373(9)
F17 C17 1.347(7)
C17 C18 1.383(9)
F18 C18 1.352(7)
C18 C19 1.379(9)
F19 C19 1.342(7)
C19 C20 1.365(9)
F20 C20 1.346(7)
C21 C22 1.383(9)
C21 C26 1.387(8)
F22 C22 1.352(7)
C22 C23 1.384(9)
F23 C23 1.342(8)
C23 C24 1.374(10)
F24 C24 1.348(8)
C24 C25 1.366(10)
F25 C25 1.355(7)
C25 C26 1.388(9)
F26 C26 1.348(7)
O27 C27 1.395(7)
C27 C28 1.526(9)
C27 C34 1.532(8)
C27 H27A 1.0000
C28 C29 1.388(8)
C28 C33 1.400(8)
F29 C29 1.353(7)
C29 C30 1.369(9)
F30 C30 1.347(7)
C30 C31 1.380(9)
F31 C31 1.347(7)
C31 C32 1.381(9)
F32 C32 1.343(7)
C32 C33 1.364(9)
F33 C33 1.350(7)
C34 C35 1.388(8)
C34 C39 1.401(8)
F35 C35 1.351(6)
C35 C36 1.374(8)
F36 C36 1.354(6)
C36 C37 1.382(9)
F37 C37 1.344(7)
C37 C38 1.384(8)
F38 C38 1.347(7)
C38 C39 1.373(9)
F39 C39 1.332(7)
O40 C40 1.460(7)
O40 C42 1.476(7)
C40 C41 1.504(10)
C40 H40A 0.9900
C40 H40B 0.9900
C41 H41A 0.9800
C41 H41B 0.9800
C41 H41C 0.9800
C42 C43 1.501(10)
C42 H42A 0.9900
C42 H42B 0.9900
C43 H43A 0.9800
C43 H43B 0.9800
C43 H43C 0.9800
Al51 O77 1.714(4)
Al51 O51 1.715(4)
Al51 O64 1.730(4)
Al51 O90 1.849(4)
O51 C51 1.378(7)
C51 C52 1.534(9)
C51 C58 1.550(8)
C51 H51A 1.0000
C52 C53 1.386(9)
C52 C57 1.392(9)
F53 C53 1.342(7)
C53 C54 1.389(9)
F54 C54 1.335(7)
C54 C55 1.383(10)
F55 C55 1.338(7)
C55 C56 1.372(10)
F56 C56 1.348(8)
C56 C57 1.375(10)
F57 C57 1.351(7)
C58 C63 1.375(9)
C58 C59 1.376(9)
F59 C59 1.351(7)
C59 C60 1.387(9)
F60 C60 1.338(7)
C60 C61 1.378(9)
F61 C61 1.344(6)
C61 C62 1.376(9)
F62 C62 1.333(7)
C62 C63 1.403(9)
F63 C63 1.338(7)
O64 C64 1.402(7)
C64 C71 1.522(8)
C64 C65 1.532(8)
C64 H64A 1.0000
C65 C70 1.384(9)
C65 C66 1.393(8)
F66 C66 1.356(7)
C66 C67 1.374(9)
F67 C67 1.357(7)
C67 C68 1.372(10)
F68 C68 1.344(7)
C68 C69 1.388(10)
F69 C69 1.340(8)
C69 C70 1.390(9)
F70 C70 1.341(7)
C71 C72 1.391(10)
C71 C76 1.395(9)
F72 C72 1.347(8)
C72 C73 1.375(9)
F73 C73 1.338(8)
C73 C74 1.385(11)
F74 C74 1.346(8)
C74 C75 1.375(11)
F75 C75 1.348(8)
C75 C76 1.380(10)
F76 C76 1.340(8)
O77 C77 1.394(7)
C77 C84 1.518(9)
C77 C78 1.521(8)
C77 H77A 1.0000
C78 C79 1.385(8)
C78 C83 1.386(8)
F79 C79 1.346(7)
C79 C80 1.377(9)
F80 C80 1.357(7)
C80 C81 1.373(10)
F81 C81 1.343(7)
C81 C82 1.386(9)
F82 C82 1.347(7)
C82 C83 1.376(8)
F83 C83 1.344(7)
C84 C89 1.388(8)
C84 C85 1.401(9)
F85 C85 1.346(7)
C85 C86 1.381(9)
F86 C86 1.346(7)
C86 C87 1.387(9)
F87 C87 1.344(8)
C87 C88 1.358(10)
F88 C88 1.344(7)
C88 C89 1.404(9)
F89 C89 1.339(7)
O90 C92 1.475(8)
O90 C90 1.482(8)
C90 C91 1.518(9)
C90 H90A 0.9900
C90 H90B 0.9900
C91 H91A 0.9800
C91 H91B 0.9800
C91 H91C 0.9800
C92 C93 1.498(10)
C92 H92A 0.9900
C92 H92B 0.9900
C93 H93A 0.9800
C93 H93B 0.9800
C93 H93C 0.9800

loop_
_geom_torsion_atom_site_label_1
_geom_torsion_atom_site_label_2
_geom_torsion_atom_site_label_3
_geom_torsion_atom_site_label_4
_geom_torsion
O27 Al1 O1 C1 136.6(12)
O14 Al1 O1 C1 -1.4(13)
O40 Al1 O1 C1 -110.9(12)
Al1 O1 C1 C8 -50.6(14)
Al1 O1 C1 C2 -175.9(9)
O1 C1 C2 C7 74.7(9)
C8 C1 C2 C7 -51.9(9)
O1 C1 C2 C3 -96.6(8)
C8 C1 C2 C3 136.7(7)
C7 C2 C3 F3 -178.9(6)
C1 C2 C3 F3 -7.0(11)
C7 C2 C3 C4 1.8(11)
C1 C2 C3 C4 173.8(7)
F3 C3 C4 F4 3.2(11)
C2 C3 C4 F4 -177.5(7)
F3 C3 C4 C5 178.4(7)
C2 C3 C4 C5 -2.4(12)
F4 C4 C5 C6 176.5(7)
C3 C4 C5 C6 1.5(13)
F4 C4 C5 F5 -3.6(13)
C3 C4 C5 F5 -178.6(7)
F5 C5 C6 F6 -1.2(13)
C4 C5 C6 F6 178.6(8)
F5 C5 C6 C7 179.9(7)
C4 C5 C6 C7 -0.2(13)
C3 C2 C7 F7 178.5(6)
C1 C2 C7 F7 6.7(10)
C3 C2 C7 C6 -0.4(11)
C1 C2 C7 C6 -172.3(7)
C5 C6 C7 F7 -179.3(7)
F6 C6 C7 F7 1.8(10)
C5 C6 C7 C2 -0.3(12)
F6 C6 C7 C2 -179.2(7)
O1 C1 C8 C9 158.9(6)
C2 C1 C8 C9 -77.7(8)
O1 C1 C8 C13 -18.5(10)
C2 C1 C8 C13 104.9(7)
C13 C8 C9 F9 178.4(6)
C1 C8 C9 F9 0.8(9)
C13 C8 C9 C10 -0.5(10)
C1 C8 C9 C10 -178.2(6)
F9 C9 C10 F10 0.0(10)
C8 C9 C10 F10 179.0(6)
F9 C9 C10 C11 -179.6(6)
C8 C9 C10 C11 -0.6(11)
F10 C10 C11 F11 -0.7(10)
C9 C10 C11 F11 178.9(6)
F10 C10 C11 C12 -178.4(6)
C9 C10 C11 C12 1.2(10)
F11 C11 C12 F12 -0.3(9)
C10 C11 C12 F12 177.5(6)
F11 C11 C12 C13 -178.4(6)
C10 C11 C12 C13 -0.6(10)
C9 C8 C13 F13 -179.3(6)
C1 C8 C13 F13 -1.8(10)
C9 C8 C13 C12 1.1(9)
C1 C8 C13 C12 178.6(6)
F12 C12 C13 F13 1.7(8)
C11 C12 C13 F13 179.9(5)
F12 C12 C13 C8 -178.7(6)
C11 C12 C13 C8 -0.5(10)
O1 Al1 O14 C14 83.4(6)
O27 Al1 O14 C14 -53.9(6)
O40 Al1 O14 C14 -165.4(5)
Al1 O14 C14 C21 140.2(5)
Al1 O14 C14 C15 -96.2(6)
O14 C14 C15 C16 -20.6(8)
C21 C14 C15 C16 103.2(7)
O14 C14 C15 C20 159.2(5)
C21 C14 C15 C20 -77.0(7)
C20 C15 C16 F16 -179.7(5)
C14 C15 C16 F16 0.1(9)
C20 C15 C16 C17 -2.2(9)
C14 C15 C16 C17 177.6(6)
F16 C16 C17 F17 -0.5(8)
C15 C16 C17 F17 -178.2(5)
F16 C16 C17 C18 179.2(5)
C15 C16 C17 C18 1.6(9)
F17 C17 C18 F18 0.9(9)
C16 C17 C18 F18 -178.9(5)
F17 C17 C18 C19 179.3(5)
C16 C17 C18 C19 -0.5(9)
F18 C18 C19 F19 0.7(9)
C17 C18 C19 F19 -177.7(5)
F18 C18 C19 C20 178.6(5)
C17 C18 C19 C20 0.2(9)
F19 C19 C20 F20 -1.7(9)
C18 C19 C20 F20 -179.6(5)
F19 C19 C20 C15 177.0(5)
C18 C19 C20 C15 -0.9(9)
C16 C15 C20 F20 -179.5(5)
C14 C15 C20 F20 0.7(8)
C16 C15 C20 C19 1.8(9)
C14 C15 C20 C19 -178.0(6)
O14 C14 C21 C22 -129.8(6)
C15 C14 C21 C22 105.3(7)
O14 C14 C21 C26 51.4(8)
C15 C14 C21 C26 -73.5(7)
C26 C21 C22 F22 -178.3(6)
C14 C21 C22 F22 2.9(9)
C26 C21 C22 C23 2.1(10)
C14 C21 C22 C23 -176.7(6)
F22 C22 C23 F23 0.1(9)
C21 C22 C23 F23 179.7(6)
F22 C22 C23 C24 176.6(6)
C21 C22 C23 C24 -3.8(10)
F23 C23 C24 F24 -0.9(10)
C22 C23 C24 F24 -177.5(6)
F23 C23 C24 C25 178.6(6)
C22 C23 C24 C25 2.1(10)
F24 C24 C25 F25 0.0(10)
C23 C24 C25 F25 -179.6(6)
F24 C24 C25 C26 -179.4(6)
C23 C24 C25 C26 1.0(10)
C22 C21 C26 F26 -178.7(5)
C14 C21 C26 F26 0.1(9)
C22 C21 C26 C25 1.1(9)
C14 C21 C26 C25 180.0(6)
F25 C25 C26 F26 -2.3(9)
C24 C25 C26 F26 177.2(6)
F25 C25 C26 C21 177.9(6)
C24 C25 C26 C21 -2.7(10)
O1 Al1 O27 C27 -27.1(7)
O14 Al1 O27 C27 114.2(6)
O40 Al1 O27 C27 -137.8(6)
Al1 O27 C27 C28 117.5(6)
Al1 O27 C27 C34 -122.5(6)
O27 C27 C28 C29 61.9(7)
C34 C27 C28 C29 -59.7(7)
O27 C27 C28 C33 -118.2(6)
C34 C27 C28 C33 120.2(6)
C33 C28 C29 F29 -179.3(5)
C27 C28 C29 F29 0.6(8)
C33 C28 C29 C30 1.6(8)
C27 C28 C29 C30 -178.5(5)
F29 C29 C30 F30 0.7(8)
C28 C29 C30 F30 179.8(5)
F29 C29 C30 C31 -179.5(5)
C28 C29 C30 C31 -0.4(9)
F30 C30 C31 F31 -1.8(9)
C29 C30 C31 F31 178.4(5)
F30 C30 C31 C32 178.9(5)
C29 C30 C31 C32 -0.9(9)
F31 C31 C32 F32 -0.9(9)
C30 C31 C32 F32 178.3(5)
F31 C31 C32 C33 -178.3(5)
C30 C31 C32 C33 0.9(9)
F32 C32 C33 F33 2.0(8)
C31 C32 C33 F33 179.3(5)
F32 C32 C33 C28 -177.0(5)
C31 C32 C33 C28 0.4(9)
C29 C28 C33 F33 179.5(5)
C27 C28 C33 F33 -0.4(8)
C29 C28 C33 C32 -1.6(8)
C27 C28 C33 C32 178.5(5)
O27 C27 C34 C35 170.3(5)
C28 C27 C34 C35 -69.5(7)
O27 C27 C34 C39 -16.0(8)
C28 C27 C34 C39 104.2(7)
C39 C34 C35 F35 -179.6(5)
C27 C34 C35 F35 -5.4(8)
C39 C34 C35 C36 -1.5(9)
C27 C34 C35 C36 172.8(6)
F35 C35 C36 F36 -0.1(9)
C34 C35 C36 F36 -178.3(6)
F35 C35 C36 C37 177.7(5)
C34 C35 C36 C37 -0.5(10)
F36 C36 C37 F37 0.1(9)
C35 C36 C37 F37 -177.8(6)
F36 C36 C37 C38 -179.4(6)
C35 C36 C37 C38 2.7(9)
F37 C37 C38 F38 1.2(9)
C36 C37 C38 F38 -179.4(6)
F37 C37 C38 C39 177.5(6)
C36 C37 C38 C39 -3.1(10)
F38 C38 C39 F39 -2.3(9)
C37 C38 C39 F39 -178.5(6)
F38 C38 C39 C34 177.3(5)
C37 C38 C39 C34 1.1(10)
C35 C34 C39 F39 -179.3(5)
C27 C34 C39 F39 7.0(10)
C35 C34 C39 C38 1.2(9)
C27 C34 C39 C38 -172.6(6)
O1 Al1 O40 C40 -18.9(5)
O27 Al1 O40 C40 98.1(5)
O14 Al1 O40 C40 -144.0(5)
O1 Al1 O40 C42 171.8(4)
O27 Al1 O40 C42 -71.1(5)
O14 Al1 O40 C42 46.7(5)
C42 O40 C40 C41 -89.5(7)
Al1 O40 C40 C41 100.5(6)
C40 O40 C42 C43 -83.3(6)
Al1 O40 C42 C43 86.6(6)
O77 Al51 O51 C51 -102.1(6)
O64 Al51 O51 C51 33.3(6)
O90 Al51 O51 C51 147.9(6)
Al51 O51 C51 C52 -79.2(7)
Al51 O51 C51 C58 157.4(4)
O51 C51 C52 C53 110.6(6)
C58 C51 C52 C53 -124.9(6)
O51 C51 C52 C57 -67.5(7)
C58 C51 C52 C57 56.9(8)
C57 C52 C53 F53 179.3(5)
C51 C52 C53 F53 1.0(8)
C57 C52 C53 C54 -1.0(9)
C51 C52 C53 C54 -179.2(5)
F53 C53 C54 F54 0.4(8)
C52 C53 C54 F54 -179.4(5)
F53 C53 C54 C55 179.5(5)
C52 C53 C54 C55 -0.3(9)
F54 C54 C55 F55 1.4(9)
C53 C54 C55 F55 -177.7(5)
F54 C54 C55 C56 -179.1(6)
C53 C54 C55 C56 1.7(9)
F55 C55 C56 F56 -1.8(9)
C54 C55 C56 F56 178.7(6)
F55 C55 C56 C57 177.5(5)
C54 C55 C56 C57 -1.9(9)
F56 C56 C57 F57 0.3(9)
C55 C56 C57 F57 -179.0(6)
F56 C56 C57 C52 180.0(6)
C55 C56 C57 C52 0.7(9)
C53 C52 C57 F57 -179.5(5)
C51 C52 C57 F57 -1.3(9)
C53 C52 C57 C56 0.8(9)
C51 C52 C57 C56 179.0(6)
O51 C51 C58 C63 21.7(9)
C52 C51 C58 C63 -103.7(7)
O51 C51 C58 C59 -156.1(6)
C52 C51 C58 C59 78.5(7)
C63 C58 C59 F59 179.8(6)
C51 C58 C59 F59 -2.2(9)
C63 C58 C59 C60 0.4(10)
C51 C58 C59 C60 178.3(6)
F59 C59 C60 F60 0.4(9)
C58 C59 C60 F60 179.9(6)
F59 C59 C60 C61 179.4(6)
C58 C59 C60 C61 -1.2(10)
F60 C60 C61 F61 -1.5(10)
C59 C60 C61 F61 179.5(6)
F60 C60 C61 C62 -179.6(6)
C59 C60 C61 C62 1.5(10)
F61 C61 C62 F62 -0.1(10)
C60 C61 C62 F62 178.0(6)
F61 C61 C62 C63 -179.1(6)
C60 C61 C62 C63 -1.1(10)
C59 C58 C63 F63 -179.1(6)
C51 C58 C63 F63 3.1(10)
C59 C58 C63 C62 0.1(10)
C51 C58 C63 C62 -177.7(6)
F62 C62 C63 F63 0.5(9)
C61 C62 C63 F63 179.5(6)
F62 C62 C63 C58 -178.8(6)
C61 C62 C63 C58 0.3(10)
O77 Al51 O64 C64 -10.7(5)
O51 Al51 O64 C64 -148.2(4)
O90 Al51 O64 C64 98.9(5)
Al51 O64 C64 C71 -66.3(6)
Al51 O64 C64 C65 168.7(4)
O64 C64 C65 C70 10.3(8)
C71 C64 C65 C70 -114.7(6)
O64 C64 C65 C66 -166.1(5)
C71 C64 C65 C66 68.9(7)
C70 C65 C66 F66 179.0(5)
C64 C65 C66 F66 -4.2(8)
C70 C65 C66 C67 -1.3(9)
C64 C65 C66 C67 175.5(5)
F66 C66 C67 F67 -0.3(8)
C65 C66 C67 F67 -180.0(5)
F66 C66 C67 C68 178.6(5)
C65 C66 C67 C68 -1.1(9)
F67 C67 C68 F68 1.5(9)
C66 C67 C68 F68 -177.4(5)
F67 C67 C68 C69 -178.8(5)
C66 C67 C68 C69 2.3(9)
F68 C68 C69 F69 -1.9(9)
C67 C68 C69 F69 178.5(5)
F68 C68 C69 C70 178.6(5)
C67 C68 C69 C70 -1.1(9)
C66 C65 C70 F70 -176.6(5)
C64 C65 C70 F70 6.9(9)
C66 C65 C70 C69 2.5(9)
C64 C65 C70 C69 -173.9(6)
F69 C69 C70 F70 -1.7(8)
C68 C69 C70 F70 177.8(5)
F69 C69 C70 C65 179.1(5)
C68 C69 C70 C65 -1.4(9)
O64 C64 C71 C72 111.5(6)
C65 C64 C71 C72 -123.3(6)
O64 C64 C71 C76 -65.3(7)
C65 C64 C71 C76 59.9(7)
C76 C71 C72 F72 -179.6(5)
C64 C71 C72 F72 3.4(8)
C76 C71 C72 C73 0.0(9)
C64 C71 C72 C73 -177.0(5)
F72 C72 C73 F73 -2.0(9)
C71 C72 C73 F73 178.5(5)
F72 C72 C73 C74 177.6(5)
C71 C72 C73 C74 -1.9(9)
F73 C73 C74 F74 0.2(9)
C72 C73 C74 F74 -179.4(5)
F73 C73 C74 C75 -177.5(6)
C72 C73 C74 C75 2.9(9)
F74 C74 C75 F75 -0.4(9)
C73 C74 C75 F75 177.4(6)
F74 C74 C75 C76 -179.7(6)
C73 C74 C75 C76 -1.9(10)
F75 C75 C76 F76 1.6(9)
C74 C75 C76 F76 -179.2(6)
F75 C75 C76 C71 -179.4(5)
C74 C75 C76 C71 -0.1(9)
C72 C71 C76 F76 -179.9(5)
C64 C71 C76 F76 -2.9(8)
C72 C71 C76 C75 1.0(9)
C64 C71 C76 C75 178.0(5)
O51 Al51 O77 C77 37.2(6)
O64 Al51 O77 C77 -97.7(5)
O90 Al51 O77 C77 149.0(5)
Al51 O77 C77 C84 174.4(4)
Al51 O77 C77 C78 -62.0(7)
O77 C77 C78 C79 104.7(6)
C84 C77 C78 C79 -130.2(6)
O77 C77 C78 C83 -72.0(7)
C84 C77 C78 C83 53.2(7)
C83 C78 C79 F79 178.6(6)
C77 C78 C79 F79 1.7(9)
C83 C78 C79 C80 -2.7(9)
C77 C78 C79 C80 -179.6(6)
F79 C79 C80 F80 -0.8(9)
C78 C79 C80 F80 -179.5(6)
F79 C79 C80 C81 -178.4(6)
C78 C79 C80 C81 2.9(10)
F80 C80 C81 F81 1.7(10)
C79 C80 C81 F81 179.4(6)
F80 C80 C81 C82 -179.5(6)
C79 C80 C81 C82 -1.9(10)
F81 C81 C82 F82 0.3(10)
C80 C81 C82 F82 -178.5(6)
F81 C81 C82 C83 179.6(6)
C80 C81 C82 C83 0.9(10)
F82 C82 C83 F83 -0.7(9)
C81 C82 C83 F83 179.9(6)
F82 C82 C83 C78 178.5(6)
C81 C82 C83 C78 -0.8(10)
C79 C78 C83 F83 -179.1(5)
C77 C78 C83 F83 -2.2(9)
C79 C78 C83 C82 1.7(9)
C77 C78 C83 C82 178.5(6)
O77 C77 C84 C89 15.7(8)
C78 C77 C84 C89 -108.9(6)
O77 C77 C84 C85 -167.3(5)
C78 C77 C84 C85 68.2(7)
C89 C84 C85 F85 -179.1(5)
C77 C84 C85 F85 3.6(8)
C89 C84 C85 C86 0.7(9)
C77 C84 C85 C86 -176.7(5)
F85 C85 C86 F86 -0.7(8)
C84 C85 C86 F86 179.6(5)
F85 C85 C86 C87 -179.5(5)
C84 C85 C86 C87 0.7(9)
F86 C86 C87 F87 -1.7(9)
C85 C86 C87 F87 177.1(5)
F86 C86 C87 C88 179.3(5)
C85 C86 C87 C88 -1.9(9)
F87 C87 C88 F88 1.4(9)
C86 C87 C88 F88 -179.6(5)
F87 C87 C88 C89 -177.4(5)
C86 C87 C88 C89 1.6(9)
C85 C84 C89 F89 -179.7(5)
C77 C84 C89 F89 -2.6(9)
C85 C84 C89 C88 -1.0(8)
C77 C84 C89 C88 176.1(5)
F88 C88 C89 F89 -0.2(8)
C87 C88 C89 F89 178.6(5)
F88 C88 C89 C84 -178.9(5)
C87 C88 C89 C84 -0.1(9)
O77 Al51 O90 C92 157.5(4)
O51 Al51 O90 C92 -80.0(5)
O64 Al51 O90 C92 38.9(5)
O77 Al51 O90 C90 -32.7(4)
O51 Al51 O90 C90 89.8(4)
O64 Al51 O90 C90 -151.3(4)
C92 O90 C90 C91 102.2(6)
Al51 O90 C90 C91 -68.0(6)
C90 O90 C92 C93 -66.7(8)
Al51 O90 C92 C93 103.5(6)
